data_7248802
loop_
_publ_author_name
'Zhang, Liang'
'Wu, Di'
'Zhang, Menglong'
'Yu, Fuhai'
'Bao, Ying'
'Xie, Chuang'
'Hou, Baohong'
'Jing, Dingding'
'Zhang, Chuntao'
'Chen, Wei'

_publ_section_title
;
 Theoretical and experimental study of pharmaceutical salts: a case of
 trimethoprim
;
_journal_issue 28
_journal_name_full CrystEngComm
_journal_page_first 3808
_journal_page_last 3822
_journal_paper_doi 10.1039/D4CE00345D
_journal_volume 26
_journal_year 2024
_chemical_formula_moiety 'C6 H3 N2 O4, C14.37 H20.49 N4 O3.37'
_chemical_formula_sum 'C20.37 H23.49 N6 O7.37'
_chemical_formula_weight 470.37
_space_group_crystal_system monoclinic
_space_group_IT_number 14
_space_group_name_Hall '-P 2ybc'
_space_group_name_H-M_alt 'P 1 21/c 1'
_atom_sites_solution_hydrogens mixed
_atom_sites_solution_primary dual
_audit_creation_date 2023-07-24
_audit_creation_method
;
Olex2 1.5
(compiled 2023.03.06 svn.rbb2c1857 for OlexSys, GUI svn.r6748)
;
_audit_update_record
;
2023-07-24 deposited with the CCDC.	2024-05-27 downloaded from the CCDC.
;
_cell_angle_alpha 90
_cell_angle_beta 111.155(3)
_cell_angle_gamma 90
_cell_formula_units_Z 4
_cell_length_a 14.4664(4)
_cell_length_b 12.6295(2)
_cell_length_c 12.7478(4)
_cell_measurement_reflns_used 18514
_cell_measurement_temperature 113.15
_cell_measurement_theta_max 34.6680
_cell_measurement_theta_min 2.1940
_cell_volume 2172.10(11)
_computing_cell_refinement 'CrysAlisPro 1.171.42.49 (Rigaku OD, 2022)'
_computing_data_collection 'CrysAlisPro 1.171.42.49 (Rigaku OD, 2022)'
_computing_data_reduction 'CrysAlisPro 1.171.42.49 (Rigaku OD, 2022)'
_computing_molecular_graphics 'Olex2 1.5 (Dolomanov et al., 2009)'
_computing_publication_material 'Olex2 1.5 (Dolomanov et al., 2009)'
_computing_structure_refinement 'ShelXL (Sheldrick, 2015)'
_computing_structure_solution 'ShelXT (Sheldrick, 2015)'
_diffrn_ambient_temperature 113.15
_diffrn_detector 'CCD plate'
_diffrn_measured_fraction_theta_full 0.996
_diffrn_measured_fraction_theta_max 0.998
_diffrn_measurement_details
;
List of Runs (angles in degrees, time in seconds):

  # Type    Start    End  Width  t~exp~   \w     \q     \k     \f   Frames
#--------------------------------------------------------------------------
  1  \w   -110.00  70.00   0.50   12.00    --  -20.00   0.00   0.00  360
  2  \w   -110.00   5.00   0.50   12.00    --  -20.00 -70.00  90.00  230
  3  \w   -110.00 -21.00   0.50   12.00    --  -20.00 -70.00   0.00  178
  4  \w    -90.00   7.00   0.50   12.00    --  -20.00 -70.00 180.00  194
;
_diffrn_measurement_device 'abstract diffractometer'
_diffrn_measurement_device_type 'Rigaku Saturn 944'
_diffrn_measurement_method '\w scans'
_diffrn_orient_matrix_type 'CrysAlisPro convention (1999,Acta A55,543-557)'
_diffrn_orient_matrix_UB_11 0.0447977000
_diffrn_orient_matrix_UB_12 0.0287641000
_diffrn_orient_matrix_UB_13 0.0124242000
_diffrn_orient_matrix_UB_21 0.0272121000
_diffrn_orient_matrix_UB_22 -0.0480111000
_diffrn_orient_matrix_UB_23 0.0123413000
_diffrn_orient_matrix_UB_31 -0.0042390000
_diffrn_orient_matrix_UB_32 -0.0041040000
_diffrn_orient_matrix_UB_33 -0.0570782000
_diffrn_radiation_monochromator confocal
_diffrn_radiation_probe x-ray
_diffrn_radiation_type MoK\a
_diffrn_radiation_wavelength 0.71073
_diffrn_reflns_av_R_equivalents 0.0854
_diffrn_reflns_av_unetI/netI 0.0450
_diffrn_reflns_Laue_measured_fraction_full 0.996
_diffrn_reflns_Laue_measured_fraction_max 0.998
_diffrn_reflns_limit_h_max 19
_diffrn_reflns_limit_h_min -20
_diffrn_reflns_limit_k_max 17
_diffrn_reflns_limit_k_min -16
_diffrn_reflns_limit_l_max 17
_diffrn_reflns_limit_l_min -13
_diffrn_reflns_number 30763
_diffrn_reflns_point_group_measured_fraction_full 0.996
_diffrn_reflns_point_group_measured_fraction_max 0.998
_diffrn_reflns_theta_full 25.242
_diffrn_reflns_theta_max 29.575
_diffrn_reflns_theta_min 2.209
_diffrn_source 'rotating anode'
_diffrn_source_type 'Enhance (Mo) X-ray Source'
_exptl_absorpt_coefficient_mu 0.112
_exptl_absorpt_correction_T_max 1.00000
_exptl_absorpt_correction_T_min 0.85538
_exptl_absorpt_correction_type multi-scan
_exptl_absorpt_process_details
;
CrysAlisPro 1.171.42.49 (Rigaku Oxford Diffraction, 2022)
Empirical absorption correction using spherical harmonics,
implemented in SCALE3 ABSPACK scaling algorithm.
;
_exptl_crystal_colour colourless
_exptl_crystal_colour_primary colourless
_exptl_crystal_density_diffrn 1.438
_exptl_crystal_description prism
_exptl_crystal_F_000 987
_exptl_crystal_recrystallization_method 'Re-crystallisation from solvent: Methanol'
_exptl_crystal_size_max 0.38
_exptl_crystal_size_mid 0.16
_exptl_crystal_size_min 0.14
_refine_diff_density_max 0.400
_refine_diff_density_min -0.271
_refine_diff_density_rms 0.058
_refine_ls_extinction_method none
_refine_ls_goodness_of_fit_ref 1.020
_refine_ls_hydrogen_treatment mixed
_refine_ls_matrix_type full
_refine_ls_number_parameters 416
_refine_ls_number_reflns 6083
_refine_ls_number_restraints 31
_refine_ls_restrained_S_all 1.025
_refine_ls_R_factor_all 0.0623
_refine_ls_R_factor_gt 0.0512
_refine_ls_shift/su_max 0.000
_refine_ls_shift/su_mean 0.000
_refine_ls_structure_factor_coef Fsqd
_refine_ls_weighting_details 'w=1/[\s^2^(Fo^2^)+(0.0727P)^2^+0.7274P] where P=(Fo^2^+2Fc^2^)/3'
_refine_ls_weighting_scheme calc
_refine_ls_wR_factor_gt 0.1301
_refine_ls_wR_factor_ref 0.1395
_reflns_Friedel_coverage 0.000
_reflns_number_gt 5064
_reflns_number_total 6083
_reflns_threshold_expression 'I > 2\s(I)'
_cod_data_source_file d4ce00345d2.cif
_cod_data_source_block r20230530d_autored
_cod_depositor_comments 'Adding full bibliography for 7248797--7248804.cif.'
_cod_database_code 7248802
_shelx_shelxl_version_number 2018/3
_shelx_space_group_comment
;
The symmetry employed for this shelxl refinement is uniquely defined
by the following loop, which should always be used as a source of
symmetry information in preference to the above space-group names.
They are only intended as comments.
;
_reflns_odcompleteness_completeness 93.19
_reflns_odcompleteness_iscentric 1
_reflns_odcompleteness_theta 34.72
_olex2_refinement_description
;
1. Restrained distances
 O1-C12 \\sim O1A-C12A \\sim O2-C13 \\sim O2A-C13A \\sim O3-C14 \\sim O3A-C14A
 with sigma of 0.01
 C5-C6 \\sim C5-C6A
 with sigma of 0.01
 C8-O1 \\sim C8A-O1A \\sim C9-O2 \\sim C9A-O2A \\sim C10-O3 \\sim C10A-O3A
 with sigma of 0.01
2. Uiso/Uaniso restraints and constraints
Uanis(C6) = Uanis(C6A)
Uanis(C7) = Uanis(C7A)
Uanis(C11) = Uanis(C11A)
3. Others
 Sof(H5BD)=Sof(H5BC)=Sof(O1A)=Sof(O2A)=Sof(O3A)=Sof(C6A)=Sof(C7A)=Sof(H7A)=
 Sof(C8A)=Sof(C9A)=Sof(C10A)=Sof(C11A)=Sof(H11A)=Sof(C12A)=Sof(H12D)=Sof(H12E)=
 Sof(H12F)=Sof(C13A)=Sof(H13D)=Sof(H13E)=Sof(H13F)=Sof(C14A)=Sof(H14D)=
 Sof(H14E)=Sof(H14F)=1-FVAR(1)
 Sof(H5AB)=Sof(H5AA)=Sof(O1)=Sof(O2)=Sof(O3)=Sof(C6)=Sof(C7)=Sof(H7)=Sof(C8)=
 Sof(C9)=Sof(C10)=Sof(C11)=Sof(H11)=Sof(C12)=Sof(H12A)=Sof(H12B)=Sof(H12C)=
 Sof(C13)=Sof(H13A)=Sof(H13B)=Sof(H13C)=Sof(C14)=Sof(H14A)=Sof(H14B)=Sof(H14C)=
 FVAR(1)
 Sof(O8)=Sof(H8)=Sof(C21)=Sof(H21A)=Sof(H21B)=Sof(H21C)=FVAR(2)
4.a Secondary CH2 refined with riding coordinates:
 C5(H5AB,H5AA), C5(H5BD,H5BC)
4.b Aromatic/amide H refined with riding coordinates:
 C17(H17), C18(H18), C2(H2A), C7(H7), C11(H11), C7A(H7A), C11A(H11A)
4.c Fitted hexagon refined as free rotating group:
 C6(C7,C8,C9,C10,C11), C6A(C7A,C8A,C9A,C10A,C11A)
4.d Idealised Me refined as rotating group:
 C12(H12A,H12B,H12C), C13(H13A,H13B,H13C), C14(H14A,H14B,H14C), C12A(H12D,H12E,
 H12F), C13A(H13D,H13E,H13F), C14A(H14D,H14E,H14F), C21(H21A,H21B,H21C)
4.e Idealised tetrahedral OH refined as rotating group:
 O8(H8)
;
_olex2_submission_special_instructions 'No special instructions were received'
_oxdiff_exptl_absorpt_empirical_details
;
Empirical correction (ABSPACK) includes:
- Absorption correction using spherical harmonics
- Frame scaling
- Detector area scaling
;
_oxdiff_exptl_absorpt_empirical_full_max 3.850
_oxdiff_exptl_absorpt_empirical_full_min 0.397

loop_
_space_group_symop_operation_xyz
'x, y, z'
'-x, y+1/2, -z+1/2'
'-x, -y, -z'
'x, -y-1/2, z-1/2'

loop_
_atom_site_label
_atom_site_type_symbol
_atom_site_fract_x
_atom_site_fract_y
_atom_site_fract_z
_atom_site_U_iso_or_equiv
_atom_site_adp_type
_atom_site_occupancy
_atom_site_site_symmetry_order
_atom_site_calc_flag
_atom_site_refinement_flags_posn
_atom_site_refinement_flags_adp
_atom_site_refinement_flags_occupancy
_atom_site_disorder_assembly
_atom_site_disorder_group
O4 O 0.11592(8) 0.64877(7) 0.30165(8) 0.0228(2) Uani 1 1 d . . . . .
O5 O 0.08642(9) 0.73381(8) 0.43938(9) 0.0314(3) Uani 1 1 d . . . . .
O6 O 0.23396(7) 0.70659(7) 0.67148(8) 0.0251(2) Uani 1 1 d . . . . .
O7 O 0.08679(7) 0.67766(7) 0.68865(8) 0.0220(2) Uani 1 1 d . . . . .
H7B H 0.1040(16) 0.7383(19) 0.732(2) 0.053(6) Uiso 1 1 d . . . . .
N5 N 0.12233(8) 0.46190(8) 0.41361(9) 0.0186(2) Uani 1 1 d . . . . .
N6 N 0.14544(8) 0.46744(8) 0.64048(9) 0.0183(2) Uani 1 1 d . . . . .
C15 C 0.12633(8) 0.55402(9) 0.46713(10) 0.0141(2) Uani 1 1 d . . . . .
C16 C 0.13992(8) 0.55652(9) 0.58120(10) 0.0146(2) Uani 1 1 d . . . . .
C17 C 0.14011(10) 0.37617(10) 0.58558(11) 0.0208(3) Uani 1 1 d . . . . .
H17 H 0.143082 0.311356 0.624475 0.025 Uiso 1 1 calc R . . . .
C18 C 0.13038(10) 0.37357(10) 0.47355(11) 0.0216(3) Uani 1 1 d . . . . .
H18 H 0.129413 0.307032 0.438401 0.026 Uiso 1 1 calc R . . . .
C19 C 0.10886(9) 0.65460(9) 0.39808(10) 0.0154(2) Uani 1 1 d . . . . .
C20 C 0.15762(9) 0.65742(9) 0.64972(10) 0.0166(2) Uani 1 1 d . . . . .
N1 N 0.04374(9) 0.39852(9) 0.16910(10) 0.0215(2) Uani 1 1 d . . . . .
H1A H -0.0011(14) 0.3503(15) 0.1397(16) 0.032(5) Uiso 1 1 d . . . . .
H1B H 0.0546(14) 0.4245(15) 0.2335(17) 0.034(5) Uiso 1 1 d . . . . .
N2 N 0.15686(8) 0.51832(8) 0.14931(9) 0.0183(2) Uani 1 1 d . . . . .
H2 H 0.1547(14) 0.5523(15) 0.2094(17) 0.034(5) Uiso 1 1 d . . . . .
N3 N 0.07918(8) 0.39437(8) 0.00725(9) 0.0169(2) Uani 1 1 d . . . . .
N4 N 0.11160(9) 0.39359(9) -0.15459(9) 0.0194(2) Uani 1 1 d . . . . .
H4A H 0.0531(13) 0.3604(14) -0.1843(14) 0.025(4) Uiso 1 1 d . . . . .
H4B H 0.1339(14) 0.4270(15) -0.2028(16) 0.031(5) Uiso 1 1 d . . . . .
C1 C 0.09329(9) 0.43646(9) 0.10765(10) 0.0161(2) Uani 1 1 d . . . . .
C2 C 0.21531(9) 0.55356(9) 0.09290(10) 0.0181(2) Uani 1 1 d . . . . .
H2A H 0.260564 0.609882 0.123514 0.022 Uiso 1 1 calc R . . . .
C3 C 0.20961(9) 0.50943(9) -0.00573(10) 0.0175(2) Uani 1 1 d . . . . .
C4 C 0.13261(9) 0.43238(9) -0.05064(10) 0.0155(2) Uani 1 1 d . . . . .
C5 C 0.27487(11) 0.54026(11) -0.07014(12) 0.0253(3) Uani 1 1 d D . . . .
H5AB H 0.233394 0.575696 -0.140718 0.030 Uiso 0.632(5) 1 calc R . P A 1
H5AA H 0.302010 0.474976 -0.091019 0.030 Uiso 0.632(5) 1 calc R . P A 1
H5BD H 0.295003 0.475639 -0.100355 0.030 Uiso 0.368(5) 1 calc R . P A 2
H5BC H 0.236607 0.585475 -0.134645 0.030 Uiso 0.368(5) 1 calc R . P A 2
O1 O 0.5972(4) 0.6060(4) 0.2378(5) 0.0531(13) Uani 0.632(5) 1 d D . P A 1
O2 O 0.6038(3) 0.8023(3) 0.1681(3) 0.0419(8) Uani 0.632(5) 1 d D . P A 1
O3 O 0.4606(3) 0.8801(3) -0.0133(3) 0.0355(7) Uani 0.632(5) 1 d D . P A 1
C6 C 0.3608(4) 0.6131(4) -0.0071(5) 0.0222(6) Uani 0.632(5) 1 d D . P A 1
C7 C 0.4373(4) 0.5714(3) 0.0845(5) 0.0279(5) Uani 0.632(5) 1 d G . P A 1
H7 H 0.433219 0.500684 0.107907 0.033 Uiso 0.632(5) 1 calc R . P A 1
C8 C 0.5197(3) 0.6330(3) 0.1417(3) 0.0285(8) Uani 0.632(5) 1 d DG . P A 1
C9 C 0.5256(2) 0.7365(3) 0.1074(3) 0.0299(8) Uani 0.632(5) 1 d DG . P A 1
C10 C 0.4491(3) 0.7782(2) 0.0158(3) 0.0260(8) Uani 0.632(5) 1 d DG . P A 1
C11 C 0.3667(3) 0.7166(4) -0.0414(3) 0.0252(6) Uani 0.632(5) 1 d G . P A 1
H11 H 0.314457 0.745131 -0.103939 0.030 Uiso 0.632(5) 1 calc R . P A 1
C12 C 0.5933(5) 0.5026(5) 0.2809(7) 0.0478(15) Uani 0.632(5) 1 d D . P A 1
H12A H 0.600947 0.449524 0.228527 0.072 Uiso 0.632(5) 1 calc GR . P A 1
H12B H 0.529305 0.492531 0.289714 0.072 Uiso 0.632(5) 1 calc GR . P A 1
H12C H 0.646910 0.494601 0.354118 0.072 Uiso 0.632(5) 1 calc GR . P A 1
C13 C 0.6825(2) 0.8023(3) 0.1263(4) 0.0617(12) Uani 0.632(5) 1 d D . P A 1
H13A H 0.735287 0.849642 0.172184 0.093 Uiso 0.632(5) 1 calc GR . P A 1
H13B H 0.657764 0.826899 0.048128 0.093 Uiso 0.632(5) 1 calc GR . P A 1
H13C H 0.708779 0.730315 0.129755 0.093 Uiso 0.632(5) 1 calc GR . P A 1
C14 C 0.3849(7) 0.9219(8) -0.1108(6) 0.0487(17) Uani 0.632(5) 1 d D . P A 1
H14A H 0.381600 0.880076 -0.176842 0.073 Uiso 0.632(5) 1 calc GR . P A 1
H14B H 0.400317 0.995667 -0.121713 0.073 Uiso 0.632(5) 1 calc GR . P A 1
H14C H 0.320962 0.918499 -0.100719 0.073 Uiso 0.632(5) 1 calc GR . P A 1
O1A O 0.5942(6) 0.5731(6) 0.2450(6) 0.0393(18) Uani 0.368(5) 1 d D . P A 2
O2A O 0.5967(6) 0.7859(7) 0.2022(5) 0.059(2) Uani 0.368(5) 1 d D . P A 2
O3A O 0.4568(5) 0.8738(5) 0.0266(5) 0.0366(12) Uani 0.368(5) 1 d D . P A 2
C6A C 0.3651(7) 0.5983(7) 0.0014(9) 0.0222(6) Uani 0.368(5) 1 d D . P A 2
C7A C 0.4387(8) 0.5553(5) 0.0949(10) 0.0279(5) Uani 0.368(5) 1 d G . P A 2
H7A H 0.437024 0.482176 0.111696 0.033 Uiso 0.368(5) 1 calc R . P A 2
C8A C 0.5146(5) 0.6192(6) 0.1637(6) 0.0383(19) Uani 0.368(5) 1 d DG . P A 2
C9A C 0.5170(4) 0.7261(5) 0.1390(4) 0.0342(15) Uani 0.368(5) 1 d DG . P A 2
C10A C 0.4434(5) 0.7692(5) 0.0456(5) 0.0302(14) Uani 0.368(5) 1 d DG . P A 2
C11A C 0.3675(5) 0.7053(7) -0.0232(6) 0.0252(6) Uani 0.368(5) 1 d G . P A 2
H11A H 0.317200 0.734703 -0.087081 0.030 Uiso 0.368(5) 1 calc R . P A 2
C12A C 0.5870(10) 0.4647(7) 0.2723(10) 0.041(2) Uani 0.368(5) 1 d D . P A 2
H12D H 0.584965 0.420097 0.208538 0.062 Uiso 0.368(5) 1 calc GR . P A 2
H12E H 0.526402 0.453925 0.288454 0.062 Uiso 0.368(5) 1 calc GR . P A 2
H12F H 0.644746 0.445463 0.338498 0.062 Uiso 0.368(5) 1 calc GR . P A 2
C13A C 0.6113(5) 0.7926(5) 0.3164(4) 0.0577(18) Uani 0.368(5) 1 d D . P A 2
H13D H 0.547678 0.806000 0.325123 0.087 Uiso 0.368(5) 1 calc GR . P A 2
H13E H 0.657190 0.850633 0.350704 0.087 Uiso 0.368(5) 1 calc GR . P A 2
H13F H 0.639147 0.725829 0.353648 0.087 Uiso 0.368(5) 1 calc GR . P A 2
C14A C 0.3900(10) 0.9185(11) -0.0758(9) 0.045(3) Uani 0.368(5) 1 d D . P A 2
H14D H 0.393114 0.877651 -0.139799 0.067 Uiso 0.368(5) 1 calc GR . P A 2
H14E H 0.408884 0.992114 -0.082139 0.067 Uiso 0.368(5) 1 calc GR . P A 2
H14F H 0.322357 0.916472 -0.075650 0.067 Uiso 0.368(5) 1 calc GR . P A 2
O8 O 0.6947(3) 0.7940(3) 0.4002(3) 0.0440(11) Uani 0.372(4) 1 d . . P B 1
H8 H 0.673224 0.773327 0.333084 0.066 Uiso 0.372(4) 1 calc GR . P B 1
C21 C 0.6398(6) 0.7494(6) 0.4563(6) 0.067(2) Uani 0.372(4) 1 d . . P B 1
H21A H 0.672044 0.762513 0.537101 0.101 Uiso 0.372(4) 1 calc GR . P B 1
H21B H 0.634534 0.672902 0.442354 0.101 Uiso 0.372(4) 1 calc GR . P B 1
H21C H 0.573318 0.780739 0.429463 0.101 Uiso 0.372(4) 1 calc GR . P B 1

loop_
_atom_site_aniso_label
_atom_site_aniso_U_11
_atom_site_aniso_U_22
_atom_site_aniso_U_33
_atom_site_aniso_U_23
_atom_site_aniso_U_13
_atom_site_aniso_U_12
O4 0.0439(5) 0.0146(4) 0.0148(4) 0.0011(3) 0.0167(4) 0.0000(4)
O5 0.0588(7) 0.0188(5) 0.0239(5) 0.0072(4) 0.0236(5) 0.0169(4)
O6 0.0320(5) 0.0172(4) 0.0282(5) -0.0033(4) 0.0135(4) -0.0056(4)
O7 0.0308(5) 0.0184(4) 0.0208(5) -0.0064(3) 0.0144(4) -0.0017(4)
N5 0.0278(5) 0.0140(5) 0.0150(5) -0.0014(4) 0.0086(4) 0.0000(4)
N6 0.0280(5) 0.0138(5) 0.0145(5) 0.0018(4) 0.0094(4) 0.0000(4)
C15 0.0186(5) 0.0127(5) 0.0125(5) 0.0001(4) 0.0073(4) 0.0005(4)
C16 0.0196(5) 0.0120(5) 0.0133(5) -0.0003(4) 0.0073(4) -0.0003(4)
C17 0.0317(6) 0.0123(5) 0.0192(6) 0.0020(4) 0.0101(5) 0.0005(4)
C18 0.0344(7) 0.0122(5) 0.0189(6) -0.0016(4) 0.0103(5) -0.0002(5)
C19 0.0200(5) 0.0147(5) 0.0120(5) 0.0017(4) 0.0064(4) 0.0005(4)
C20 0.0271(6) 0.0116(5) 0.0119(5) 0.0014(4) 0.0080(4) 0.0011(4)
N1 0.0300(6) 0.0232(5) 0.0137(5) -0.0042(4) 0.0108(4) -0.0049(4)
N2 0.0236(5) 0.0173(5) 0.0146(5) -0.0051(4) 0.0076(4) -0.0005(4)
N3 0.0253(5) 0.0135(5) 0.0133(5) -0.0014(3) 0.0086(4) -0.0006(4)
N4 0.0279(5) 0.0181(5) 0.0135(5) -0.0029(4) 0.0090(4) -0.0053(4)
C1 0.0205(5) 0.0145(5) 0.0128(5) -0.0004(4) 0.0053(4) 0.0026(4)
C2 0.0220(5) 0.0140(5) 0.0166(6) -0.0006(4) 0.0048(4) -0.0004(4)
C3 0.0227(5) 0.0136(5) 0.0155(6) 0.0011(4) 0.0062(4) -0.0002(4)
C4 0.0223(5) 0.0110(5) 0.0132(5) 0.0003(4) 0.0064(4) 0.0016(4)
C5 0.0328(7) 0.0268(7) 0.0188(6) -0.0040(5) 0.0123(5) -0.0110(5)
O1 0.0268(12) 0.043(3) 0.069(2) 0.0191(18) -0.0073(11) 0.0030(15)
O2 0.0240(11) 0.0467(14) 0.0444(19) -0.0025(14) -0.0006(12) -0.0153(9)
O3 0.0360(12) 0.0298(11) 0.0322(18) 0.0042(12) 0.0020(14) -0.0164(8)
C6 0.0251(7) 0.0225(15) 0.0204(10) -0.0014(10) 0.0100(6) -0.0044(10)
C7 0.0275(7) 0.0298(13) 0.0273(13) 0.0052(10) 0.0110(8) 0.0021(10)
C8 0.0182(12) 0.0396(18) 0.025(2) 0.0014(13) 0.0051(12) 0.0023(11)
C9 0.0211(12) 0.0367(15) 0.0313(19) -0.0068(14) 0.0089(13) -0.0084(10)
C10 0.0225(12) 0.0283(14) 0.0265(19) -0.0010(11) 0.0081(12) -0.0115(10)
C11 0.0261(7) 0.0245(13) 0.0225(14) 0.0024(10) 0.0057(8) -0.0082(7)
C12 0.0252(15) 0.051(4) 0.061(3) 0.023(3) 0.0084(16) 0.009(3)
C13 0.0219(12) 0.0434(18) 0.115(3) -0.0033(18) 0.0185(16) -0.0076(11)
C14 0.046(2) 0.042(2) 0.042(3) 0.015(3) -0.003(2) -0.0187(16)
O1A 0.031(2) 0.038(4) 0.036(3) -0.005(3) -0.0037(19) 0.016(3)
O2A 0.038(2) 0.089(5) 0.039(3) -0.013(3) 0.001(2) -0.035(3)
O3A 0.0362(19) 0.032(2) 0.038(3) -0.006(2) 0.008(3) -0.0176(15)
C6A 0.0251(7) 0.0225(15) 0.0204(10) -0.0014(10) 0.0100(6) -0.0044(10)
C7A 0.0275(7) 0.0298(13) 0.0273(13) 0.0052(10) 0.0110(8) 0.0021(10)
C8A 0.033(3) 0.065(4) 0.018(3) 0.010(2) 0.010(2) 0.001(3)
C9A 0.018(2) 0.063(4) 0.022(3) -0.015(3) 0.0076(19) -0.013(2)
C10A 0.037(3) 0.028(3) 0.032(4) -0.005(2) 0.020(3) -0.0125(19)
C11A 0.0261(7) 0.0245(13) 0.0225(14) 0.0024(10) 0.0057(8) -0.0082(7)
C12A 0.037(4) 0.052(6) 0.037(3) 0.013(4) 0.015(3) 0.015(4)
C13A 0.064(4) 0.041(3) 0.047(3) -0.014(2) -0.006(3) 0.002(3)
C14A 0.040(4) 0.027(3) 0.055(7) 0.000(4) 0.003(5) -0.019(3)
O8 0.049(2) 0.042(2) 0.038(2) -0.0096(15) 0.0119(15) -0.0168(15)
C21 0.084(5) 0.062(4) 0.073(5) -0.014(3) 0.048(4) -0.017(3)

loop_
_atom_type_symbol
_atom_type_description
_atom_type_scat_dispersion_real
_atom_type_scat_dispersion_imag
_atom_type_scat_source
C C 0.0033 0.0016 'International Tables Vol C Tables 4.2.6.8 and 6.1.1.4'
H H 0.0000 0.0000 'International Tables Vol C Tables 4.2.6.8 and 6.1.1.4'
N N 0.0061 0.0033 'International Tables Vol C Tables 4.2.6.8 and 6.1.1.4'
O O 0.0106 0.0060 'International Tables Vol C Tables 4.2.6.8 and 6.1.1.4'

loop_
_geom_angle_atom_site_label_1
_geom_angle_atom_site_label_2
_geom_angle_atom_site_label_3
_geom_angle
_geom_angle_site_symmetry_1
_geom_angle_site_symmetry_3
_geom_angle_publ_flag
C20 O7 H7B 107.8(14) . . ?
C18 N5 C15 117.14(11) . . ?
C17 N6 C16 116.61(10) . . ?
N5 C15 C16 120.95(10) . . ?
N5 C15 C19 117.73(10) . . ?
C16 C15 C19 121.20(10) . . ?
N6 C16 C15 121.69(10) . . ?
N6 C16 C20 114.69(10) . . ?
C15 C16 C20 123.45(10) . . ?
N6 C17 H17 119.1 . . ?
N6 C17 C18 121.75(11) . . ?
C18 C17 H17 119.1 . . ?
N5 C18 C17 121.79(11) . . ?
N5 C18 H18 119.1 . . ?
C17 C18 H18 119.1 . . ?
O4 C19 C15 117.30(10) . . ?
O5 C19 O4 125.99(11) . . ?
O5 C19 C15 116.68(10) . . ?
O6 C20 O7 125.84(11) . . ?
O6 C20 C16 121.02(11) . . ?
O7 C20 C16 112.88(10) . . ?
H1A N1 H1B 122.7(18) . . ?
C1 N1 H1A 118.4(13) . . ?
C1 N1 H1B 118.8(13) . . ?
C1 N2 H2 118.3(12) . . ?
C1 N2 C2 120.14(11) . . ?
C2 N2 H2 121.2(12) . . ?
C1 N3 C4 117.96(11) . . ?
H4A N4 H4B 116.7(16) . . ?
C4 N4 H4A 115.5(11) . . ?
C4 N4 H4B 119.8(12) . . ?
N1 C1 N2 118.53(11) . . ?
N1 C1 N3 119.66(11) . . ?
N3 C1 N2 121.81(11) . . ?
N2 C2 H2A 119.5 . . ?
C3 C2 N2 120.92(11) . . ?
C3 C2 H2A 119.5 . . ?
C2 C3 C4 115.44(11) . . ?
C2 C3 C5 124.07(11) . . ?
C4 C3 C5 120.42(11) . . ?
N3 C4 N4 116.40(11) . . ?
N3 C4 C3 122.99(11) . . ?
N4 C4 C3 120.60(11) . . ?
C3 C5 H5AB 108.5 . . ?
C3 C5 H5AA 108.5 . . ?
C3 C5 H5BD 109.2 . . ?
C3 C5 H5BC 109.2 . . ?
C3 C5 C6 114.9(3) . . ?
H5AB C5 H5AA 107.5 . . ?
H5BD C5 H5BC 107.9 . . ?
C6 C5 H5AB 108.5 . . ?
C6 C5 H5AA 108.6 . . ?
C6A C5 C3 112.1(5) . . ?
C6A C5 H5BD 109.2 . . ?
C6A C5 H5BC 109.2 . . ?
C8 O1 C12 116.0(5) . . ?
C9 O2 C13 113.1(3) . . ?
C10 O3 C14 117.1(5) . . ?
C7 C6 C5 117.7(3) . . ?
C7 C6 C11 120.0 . . ?
C11 C6 C5 122.2(3) . . ?
C6 C7 H7 120.0 . . ?
C8 C7 C6 120.0 . . ?
C8 C7 H7 120.0 . . ?
O1 C8 C7 126.8(3) . . ?
O1 C8 C9 113.1(3) . . ?
C7 C8 C9 120.0 . . ?
C8 C9 O2 121.1(3) . . ?
C10 C9 O2 118.8(3) . . ?
C10 C9 C8 120.0 . . ?
O3 C10 C9 116.6(3) . . ?
O3 C10 C11 123.4(3) . . ?
C9 C10 C11 120.0 . . ?
C6 C11 H11 120.0 . . ?
C10 C11 C6 120.0 . . ?
C10 C11 H11 120.0 . . ?
O1 C12 H12A 109.5 . . ?
O1 C12 H12B 109.5 . . ?
O1 C12 H12C 109.5 . . ?
H12A C12 H12B 109.5 . . ?
H12A C12 H12C 109.5 . . ?
H12B C12 H12C 109.5 . . ?
O2 C13 H13A 109.5 . . ?
O2 C13 H13B 109.5 . . ?
O2 C13 H13C 109.5 . . ?
H13A C13 H13B 109.5 . . ?
H13A C13 H13C 109.5 . . ?
H13B C13 H13C 109.5 . . ?
O3 C14 H14A 109.5 . . ?
O3 C14 H14B 109.5 . . ?
O3 C14 H14C 109.5 . . ?
H14A C14 H14B 109.5 . . ?
H14A C14 H14C 109.5 . . ?
H14B C14 H14C 109.5 . . ?
C8A O1A C12A 118.5(8) . . ?
C9A O2A C13A 115.2(5) . . ?
C10A O3A C14A 116.8(8) . . ?
C7A C6A C5 124.3(6) . . ?
C7A C6A C11A 120.0 . . ?
C11A C6A C5 115.4(6) . . ?
C6A C7A H7A 120.0 . . ?
C6A C7A C8A 120.0 . . ?
C8A C7A H7A 120.0 . . ?
O1A C8A C7A 119.2(6) . . ?
O1A C8A C9A 120.1(6) . . ?
C9A C8A C7A 120.0 . . ?
O2A C9A C8A 119.1(6) . . ?
O2A C9A C10A 120.7(6) . . ?
C8A C9A C10A 120.0 . . ?
O3A C10A C9A 114.6(6) . . ?
O3A C10A C11A 125.3(6) . . ?
C11A C10A C9A 120.0 . . ?
C6A C11A H11A 120.0 . . ?
C10A C11A C6A 120.0 . . ?
C10A C11A H11A 120.0 . . ?
O1A C12A H12D 109.5 . . ?
O1A C12A H12E 109.5 . . ?
O1A C12A H12F 109.5 . . ?
H12D C12A H12E 109.5 . . ?
H12D C12A H12F 109.5 . . ?
H12E C12A H12F 109.5 . . ?
O2A C13A H13D 109.5 . . ?
O2A C13A H13E 109.5 . . ?
O2A C13A H13F 109.5 . . ?
H13D C13A H13E 109.5 . . ?
H13D C13A H13F 109.5 . . ?
H13E C13A H13F 109.5 . . ?
O3A C14A H14D 109.5 . . ?
O3A C14A H14E 109.5 . . ?
O3A C14A H14F 109.5 . . ?
H14D C14A H14E 109.5 . . ?
H14D C14A H14F 109.5 . . ?
H14E C14A H14F 109.5 . . ?
C21 O8 H8 109.5 . . ?
O8 C21 H21A 109.5 . . ?
O8 C21 H21B 109.5 . . ?
O8 C21 H21C 109.5 . . ?
H21A C21 H21B 109.5 . . ?
H21A C21 H21C 109.5 . . ?
H21B C21 H21C 109.5 . . ?

loop_
_geom_bond_atom_site_label_1
_geom_bond_atom_site_label_2
_geom_bond_distance
_geom_bond_site_symmetry_2
_geom_bond_publ_flag
O4 C19 1.2718(15) . ?
O5 C19 1.2275(15) . ?
O6 C20 1.2087(15) . ?
O7 H7B 0.92(2) . ?
O7 C20 1.3148(15) . ?
N5 C15 1.3394(15) . ?
N5 C18 1.3333(16) . ?
N6 C16 1.3414(15) . ?
N6 C17 1.3362(16) . ?
C15 C16 1.3957(16) . ?
C15 C19 1.5137(16) . ?
C16 C20 1.5136(16) . ?
C17 H17 0.9500 . ?
C17 C18 1.3839(19) . ?
C18 H18 0.9500 . ?
N1 H1A 0.87(2) . ?
N1 H1B 0.84(2) . ?
N1 C1 1.3276(16) . ?
N2 H2 0.89(2) . ?
N2 C1 1.3580(16) . ?
N2 C2 1.3671(17) . ?
N3 C1 1.3318(15) . ?
N3 C4 1.3358(15) . ?
N4 H4A 0.896(18) . ?
N4 H4B 0.90(2) . ?
N4 C4 1.3408(16) . ?
C2 H2A 0.9500 . ?
C2 C3 1.3503(17) . ?
C3 C4 1.4335(16) . ?
C3 C5 1.5089(18) . ?
C5 H5AB 0.9900 . ?
C5 H5AA 0.9900 . ?
C5 H5BD 0.9900 . ?
C5 H5BC 0.9900 . ?
C5 C6 1.522(3) . ?
C5 C6A 1.488(4) . ?
O1 C8 1.372(4) . ?
O1 C12 1.426(5) . ?
O2 C9 1.392(3) . ?
O2 C13 1.420(4) . ?
O3 C10 1.365(3) . ?
O3 C14 1.428(5) . ?
C6 C7 1.3900 . ?
C6 C11 1.3900 . ?
C7 H7 0.9500 . ?
C7 C8 1.3900 . ?
C8 C9 1.3900 . ?
C9 C10 1.3900 . ?
C10 C11 1.3900 . ?
C11 H11 0.9500 . ?
C12 H12A 0.9800 . ?
C12 H12B 0.9800 . ?
C12 H12C 0.9800 . ?
C13 H13A 0.9800 . ?
C13 H13B 0.9800 . ?
C13 H13C 0.9800 . ?
C14 H14A 0.9800 . ?
C14 H14B 0.9800 . ?
C14 H14C 0.9800 . ?
O1A C8A 1.370(6) . ?
O1A C12A 1.426(6) . ?
O2A C9A 1.370(6) . ?
O2A C13A 1.396(6) . ?
O3A C10A 1.370(5) . ?
O3A C14A 1.430(7) . ?
C6A C7A 1.3900 . ?
C6A C11A 1.3900 . ?
C7A H7A 0.9500 . ?
C7A C8A 1.3900 . ?
C8A C9A 1.3900 . ?
C9A C10A 1.3900 . ?
C10A C11A 1.3900 . ?
C11A H11A 0.9500 . ?
C12A H12D 0.9800 . ?
C12A H12E 0.9800 . ?
C12A H12F 0.9800 . ?
C13A H13D 0.9800 . ?
C13A H13E 0.9800 . ?
C13A H13F 0.9800 . ?
C14A H14D 0.9800 . ?
C14A H14E 0.9800 . ?
C14A H14F 0.9800 . ?
O8 H8 0.8400 . ?
O8 C21 1.367(7) . ?
C21 H21A 0.9800 . ?
C21 H21B 0.9800 . ?
C21 H21C 0.9800 . ?

loop_
_geom_torsion_atom_site_label_1
_geom_torsion_atom_site_label_2
_geom_torsion_atom_site_label_3
_geom_torsion_atom_site_label_4
_geom_torsion
_geom_torsion_site_symmetry_1
_geom_torsion_site_symmetry_2
_geom_torsion_site_symmetry_3
_geom_torsion_site_symmetry_4
_geom_torsion_publ_flag
N5 C15 C16 N6 -2.76(18) . . . . ?
N5 C15 C16 C20 172.23(11) . . . . ?
N5 C15 C19 O4 -16.99(16) . . . . ?
N5 C15 C19 O5 161.04(12) . . . . ?
N6 C16 C20 O6 106.61(13) . . . . ?
N6 C16 C20 O7 -67.83(14) . . . . ?
N6 C17 C18 N5 -2.4(2) . . . . ?
C15 N5 C18 C17 1.49(19) . . . . ?
C15 C16 C20 O6 -68.70(16) . . . . ?
C15 C16 C20 O7 116.86(13) . . . . ?
C16 N6 C17 C18 0.63(19) . . . . ?
C16 C15 C19 O4 166.96(11) . . . . ?
C16 C15 C19 O5 -15.00(17) . . . . ?
C17 N6 C16 C15 1.85(17) . . . . ?
C17 N6 C16 C20 -173.55(11) . . . . ?
C18 N5 C15 C16 0.98(17) . . . . ?
C18 N5 C15 C19 -175.08(11) . . . . ?
C19 C15 C16 N6 173.16(10) . . . . ?
C19 C15 C16 C20 -11.85(17) . . . . ?
N2 C2 C3 C4 5.91(17) . . . . ?
N2 C2 C3 C5 -176.95(12) . . . . ?
C1 N2 C2 C3 1.34(18) . . . . ?
C1 N3 C4 N4 -175.41(11) . . . . ?
C1 N3 C4 C3 5.41(17) . . . . ?
C2 N2 C1 N1 174.46(11) . . . . ?
C2 N2 C1 N3 -6.04(18) . . . . ?
C2 C3 C4 N3 -9.58(17) . . . . ?
C2 C3 C4 N4 171.27(11) . . . . ?
C2 C3 C5 C6 9.7(3) . . . . ?
C2 C3 C5 C6A 17.9(5) . . . . ?
C3 C5 C6 C7 69.2(4) . . . . ?
C3 C5 C6 C11 -113.9(4) . . . . ?
C3 C5 C6A C7A 63.4(7) . . . . ?
C3 C5 C6A C11A -109.8(6) . . . . ?
C4 N3 C1 N1 -177.95(11) . . . . ?
C4 N3 C1 N2 2.56(17) . . . . ?
C4 C3 C5 C6 -173.3(3) . . . . ?
C4 C3 C5 C6A -165.1(5) . . . . ?
C5 C3 C4 N3 173.17(12) . . . . ?
C5 C3 C4 N4 -5.98(18) . . . . ?
C5 C6 C7 C8 177.0(6) . . . . ?
C5 C6 C11 C10 -176.8(6) . . . . ?
C5 C6A C7A C8A -172.9(11) . . . . ?
C5 C6A C11A C10A 173.5(10) . . . . ?
O1 C8 C9 O2 -0.2(5) . . . . ?
O1 C8 C9 C10 -175.6(5) . . . . ?
O2 C9 C10 O3 5.0(4) . . . . ?
O2 C9 C10 C11 -175.4(4) . . . . ?
O3 C10 C11 C6 179.5(4) . . . . ?
C6 C7 C8 O1 174.9(5) . . . . ?
C6 C7 C8 C9 0.0 . . . . ?
C7 C6 C11 C10 0.0 . . . . ?
C7 C8 C9 O2 175.3(4) . . . . ?
C7 C8 C9 C10 0.0 . . . . ?
C8 C9 C10 O3 -179.6(3) . . . . ?
C8 C9 C10 C11 0.0 . . . . ?
C9 C10 C11 C6 0.0 . . . . ?
C11 C6 C7 C8 0.0 . . . . ?
C12 O1 C8 C7 1.8(8) . . . . ?
C12 O1 C8 C9 177.0(5) . . . . ?
C13 O2 C9 C8 94.7(4) . . . . ?
C13 O2 C9 C10 -89.9(4) . . . . ?
C14 O3 C10 C9 176.8(5) . . . . ?
C14 O3 C10 C11 -2.8(6) . . . . ?
O1A C8A C9A O2A -4.4(9) . . . . ?
O1A C8A C9A C10A 170.2(8) . . . . ?
O2A C9A C10A O3A -2.0(7) . . . . ?
O2A C9A C10A C11A 174.6(7) . . . . ?
O3A C10A C11A C6A 176.2(7) . . . . ?
C6A C7A C8A O1A -170.3(7) . . . . ?
C6A C7A C8A C9A 0.0 . . . . ?
C7A C6A C11A C10A 0.0 . . . . ?
C7A C8A C9A O2A -174.6(7) . . . . ?
C7A C8A C9A C10A 0.0 . . . . ?
C8A C9A C10A O3A -176.6(6) . . . . ?
C8A C9A C10A C11A 0.0 . . . . ?
C9A C10A C11A C6A 0.0 . . . . ?
C11A C6A C7A C8A 0.0 . . . . ?
C12A O1A C8A C7A -13.0(10) . . . . ?
C12A O1A C8A C9A 176.7(7) . . . . ?
C13A O2A C9A C8A -61.5(10) . . . . ?
C13A O2A C9A C10A 123.9(7) . . . . ?
C14A O3A C10A C9A 172.6(8) . . . . ?
C14A O3A C10A C11A -3.8(10) . . . . ?
